data_1536939
loop_
_publ_author_name
'Koz'min, P.A.'
'Larina, T.B.'
'Surazhskaya, M.D.'
'Zhilyaev, A.N.'
'Fomina, T.A.'

_publ_section_title
;
 Synthesis and structure of K8(Os2(mue-O)2 (mue-SO4)2(SO4)4)*4H2O
;
_journal_name_full 'Zhurnal Neorganicheskoi Khimii'
_journal_page_first 2250
_journal_page_last 2252
_journal_volume 35
_journal_year 1990
_chemical_formula_sum 'H8 K8 O30 Os2 S6'
_chemical_name_systematic 'K8 ((S O4)2 Os (S O4)2 O2 Os (S O4)2) (H2 O)4'
_space_group_IT_number 14
_symmetry_space_group_name_Hall '-P 2yn'
_symmetry_space_group_name_H-M 'P 1 21/n 1'
_cell_angle_alpha 90
_cell_angle_beta 95.31
_cell_angle_gamma 90
_cell_formula_units_Z 2
_cell_length_a 10.288
_cell_length_b 10.481
_cell_length_c 14.191
_cell_volume 1523.628
_citation_journal_id_ASTM ZNOKAQ
_cod_data_source_file Kozmin_ZNOKAQ_1990_1050.cif
_cod_data_source_block H8K8O30Os2S6
_cod_original_sg_symbol_Hall '-P 2ybc (x-z,y,z)'
_cod_database_code 1536939

loop_
_symmetry_equiv_pos_as_xyz
x,y,z
-x+1/2,y+1/2,-z+1/2
-x,-y,-z
x-1/2,-y-1/2,z-1/2

loop_
_atom_site_label
_atom_site_type_symbol
_atom_site_fract_x
_atom_site_fract_y
_atom_site_fract_z
_atom_site_occupancy
_atom_site_U_iso_or_equiv
O11 O-2 0.056 0.56 0.278 1 0.0
O4 O-2 0.077 0.864 0.647 1 0.0
O8 O-2 0.136 0.283 0.906 1 0.0
O9 O-2 0.061 0.617 0.047 1 0.0
Os1 Os+4 0.05113 0.0258 0.07895 1 0.0
S3 S+6 0.1453 0.4964 0.3363 1 0.0
O6 O-2 0.031 0.216 0.051 1 0.0
O1 O-2 0.131 -0.003 0.963 1 0.0
O7 O-2 0.065 0.834 0.114 1 0.0
O3 O-2 0.22 0.992 0.753 1 0.0
O15 O-2 0.155 0.89 0.427 1 0.0
K4 K+1 0.049 0.20773 0.70182 1 0.0
S2 S+6 0.0149 0.2647 0.9477 1 0.0
O2 O-2 0.001 0.053 0.213 1 0.0
O5 O-2 0.167 0.776 0.792 1 0.0
K2 K+1 0.20084 0.13898 0.34533 1 0.0
K3 K+1 0.15202 0.61788 0.59237 1 0.0
K1 K+1 0.09281 0.55972 0.86431 1 0.0
O12 O-2 0.186 0.394 0.277 1 0.0
O13 O-2 0.119 0.407 0.393 1 0.0
O10 O-2 0.237 0.068 0.148 1 0.0
S1 S+6 0.12 0.8941 0.7421 1 0.0
O14 O-2 0.165 0.251 0.549 1 0.0
